data_7014696
loop_
_publ_author_name
'Li, Yanbo'
'Chen, Xiaofeng'
'Song, Yin'
'Fang, Ling'
'Zou, Gang'

_publ_section_title
;
 Well-defined N-heterocyclic carbene silver halides of
 1-cyclohexyl-3-arylmethylimidazolylidenes: synthesis, structure and
 catalysis in A(3)-reaction of aldehydes, amines and alkynes.
;
_journal_issue 9
_journal_name_full 'Dalton transactions (Cambridge, England : 2003)'
_journal_page_first 2046
_journal_page_last 2052
_journal_paper_doi 10.1039/c0dt01074j
_journal_volume 40
_journal_year 2011
_chemical_formula_sum 'C32 H40 Ag2 Br2 N4'
_chemical_formula_weight 856.24
_chemical_name_systematic
;
?
;
_space_group_IT_number 15
_symmetry_cell_setting monoclinic
_symmetry_space_group_name_Hall '-C 2yc'
_symmetry_space_group_name_H-M 'C 1 2/c 1'
_atom_sites_solution_hydrogens geom
_atom_sites_solution_primary direct
_atom_sites_solution_secondary difmap
_audit_creation_method SHELXL-97
_cell_angle_alpha 90.00
_cell_angle_beta 95.573(2)
_cell_angle_gamma 90.00
_cell_formula_units_Z 4
_cell_length_a 10.2059(10)
_cell_length_b 16.0954(16)
_cell_length_c 19.955(2)
_cell_measurement_reflns_used 2958
_cell_measurement_temperature 293(2)
_cell_measurement_theta_max 46.833
_cell_measurement_theta_min 5.010
_cell_volume 3262.5(6)
_computing_cell_refinement 'Bruker SMART'
_computing_data_collection 'Bruker SMART'
_computing_data_reduction 'Bruker SHELXTL'
_computing_molecular_graphics 'Bruker SHELXTL'
_computing_publication_material 'Bruker SHELXTL'
_computing_structure_refinement 'SHELXL-97 (Sheldrick, 1997)'
_computing_structure_solution 'SHELXS-97 (Sheldrick, 1990)'
_diffrn_ambient_temperature 293(2)
_diffrn_measured_fraction_theta_full 0.998
_diffrn_measured_fraction_theta_max 0.998
_diffrn_measurement_device_type 'CCD area detector'
_diffrn_measurement_method 'phi and omega scans'
_diffrn_radiation_monochromator graphite
_diffrn_radiation_source 'fine-focus sealed tube'
_diffrn_radiation_type MoK\a
_diffrn_radiation_wavelength 0.71073
_diffrn_reflns_av_R_equivalents 0.0817
_diffrn_reflns_av_sigmaI/netI 0.0640
_diffrn_reflns_limit_h_max 13
_diffrn_reflns_limit_h_min -12
_diffrn_reflns_limit_k_max 19
_diffrn_reflns_limit_k_min -20
_diffrn_reflns_limit_l_max 25
_diffrn_reflns_limit_l_min -18
_diffrn_reflns_number 9705
_diffrn_reflns_theta_full 25.50
_diffrn_reflns_theta_max 27.49
_diffrn_reflns_theta_min 2.05
_exptl_absorpt_coefficient_mu 3.677
_exptl_absorpt_correction_T_max 1.00000
_exptl_absorpt_correction_T_min 0.41689
_exptl_absorpt_correction_type empirical
_exptl_absorpt_process_details sadabs
_exptl_crystal_colour colorless
_exptl_crystal_density_diffrn 1.743
_exptl_crystal_density_method 'not measured'
_exptl_crystal_description prismatic
_exptl_crystal_F_000 1696
_exptl_crystal_size_max 0.489
_exptl_crystal_size_mid 0.417
_exptl_crystal_size_min 0.218
_refine_diff_density_max 2.337
_refine_diff_density_min -1.418
_refine_diff_density_rms 0.186
_refine_ls_extinction_method none
_refine_ls_goodness_of_fit_ref 1.098
_refine_ls_hydrogen_treatment constr
_refine_ls_matrix_type full
_refine_ls_number_parameters 181
_refine_ls_number_reflns 3041
_refine_ls_number_restraints 0
_refine_ls_restrained_S_all 1.098
_refine_ls_R_factor_all 0.0851
_refine_ls_R_factor_gt 0.0701
_refine_ls_shift/su_max 0.007
_refine_ls_shift/su_mean 0.001
_refine_ls_structure_factor_coef Fsqd
_refine_ls_weighting_details 'calc w=1/[\s^2^(Fo^2^)+(0.1605P)^2^+2.5768P] where P=(Fo^2^+2Fc^2^)/3'
_refine_ls_weighting_scheme calc
_refine_ls_wR_factor_gt 0.2320
_refine_ls_wR_factor_ref 0.2451
_reflns_number_gt 2445
_reflns_number_total 3696
_reflns_threshold_expression >2sigma(I)
_cod_data_source_file C0DT01074J.TXT
_cod_data_source_block cd24307
_cod_depositor_comments
;
The following automatic conversions were performed:
'_symmetry_cell_setting' value 'Monoclinic' changed to 'monoclinic'
according to '/home/saulius/struct/CIF-dictionaries/cif_core.dic'
dictionary named 'cif_core.dic' version 2.4.1 from 2010-06-29.

Automatic conversion script
Id: cif_fix_enum 1555 2011-01-17 13:19:09Z saulius 
;
_cod_original_sg_symbol_H-M C2/c
_cod_database_code 7014696

loop_
_symmetry_equiv_pos_as_xyz
'x, y, z'
'-x, y, -z+1/2'
'x+1/2, y+1/2, z'
'-x+1/2, y+1/2, -z+1/2'
'-x, -y, -z'
'x, -y, z-1/2'
'-x+1/2, -y+1/2, -z'
'x+1/2, -y+1/2, z-1/2'

loop_
_atom_site_label
_atom_site_type_symbol
_atom_site_fract_x
_atom_site_fract_y
_atom_site_fract_z
_atom_site_U_iso_or_equiv
_atom_site_adp_type
_atom_site_occupancy
_atom_site_symmetry_multiplicity
_atom_site_calc_flag
_atom_site_refinement_flags
_atom_site_disorder_assembly
_atom_site_disorder_group
Ag Ag 0.86801(6) 0.24345(4) 0.71876(4) 0.0620(3) Uani 1 1 d . . .
Br Br 0.96399(12) 0.14548(7) 0.64680(6) 0.0874(5) Uani 1 1 d . . .
N1 N 0.7498(6) 0.3643(4) 0.8232(3) 0.0536(15) Uani 1 1 d . . .
N2 N 0.7474(6) 0.4147(4) 0.7259(3) 0.0548(15) Uani 1 1 d . . .
C1 C 0.7828(7) 0.3463(5) 0.7613(4) 0.0494(17) Uani 1 1 d . . .
C2 C 0.6944(8) 0.4744(6) 0.7646(5) 0.064(2) Uani 1 1 d . . .
H2 H 0.6651 0.5272 0.7513 0.076 Uiso 1 1 calc R . .
C3 C 0.6943(8) 0.4400(5) 0.8252(4) 0.060(2) Uani 1 1 d . . .
H3 H 0.6616 0.4641 0.8625 0.073 Uiso 1 1 calc R . .
C4 C 0.7650(8) 0.3038(6) 0.8802(4) 0.061(2) Uani 1 1 d . . .
H4A H 0.8049 0.3316 0.9203 0.073 Uiso 1 1 calc R . .
H4B H 0.8234 0.2592 0.8693 0.073 Uiso 1 1 calc R . .
C5 C 0.6342(8) 0.2676(5) 0.8945(4) 0.0516(18) Uani 1 1 d . . .
C6 C 0.5588(9) 0.2222(7) 0.8460(5) 0.068(2) Uani 1 1 d . . .
H6 H 0.5884 0.2156 0.8037 0.082 Uiso 1 1 calc R . .
C7 C 0.4427(10) 0.1869(7) 0.8587(5) 0.079(3) Uani 1 1 d . . .
H7 H 0.3966 0.1541 0.8260 0.094 Uiso 1 1 calc R . .
C8 C 0.3923(10) 0.1995(7) 0.9202(6) 0.080(3) Uani 1 1 d . . .
H8 H 0.3102 0.1788 0.9283 0.096 Uiso 1 1 calc R . .
C9 C 0.4680(13) 0.2435(7) 0.9688(6) 0.087(4) Uani 1 1 d . . .
H9 H 0.4383 0.2499 1.0111 0.105 Uiso 1 1 calc R . .
C10 C 0.5867(9) 0.2785(6) 0.9566(4) 0.065(2) Uani 1 1 d . . .
H10 H 0.6347 0.3093 0.9899 0.078 Uiso 1 1 calc R . .
C11 C 0.7728(8) 0.4251(6) 0.6542(4) 0.0572(19) Uani 1 1 d . . .
H11 H 0.7962 0.3697 0.6389 0.069 Uiso 1 1 calc R . .
C12 C 0.6549(9) 0.4486(10) 0.6114(5) 0.093(4) Uani 1 1 d . . .
H12A H 0.6218 0.5008 0.6271 0.112 Uiso 1 1 calc R . .
H12B H 0.5875 0.4067 0.6148 0.112 Uiso 1 1 calc R . .
C13 C 0.6820(13) 0.4575(14) 0.5386(5) 0.134(7) Uani 1 1 d . . .
H13A H 0.6058 0.4814 0.5127 0.160 Uiso 1 1 calc R . .
H13B H 0.6984 0.4033 0.5199 0.160 Uiso 1 1 calc R . .
C14 C 0.8066(19) 0.5157(10) 0.5336(7) 0.127(6) Uani 1 1 d . . .
H14A H 0.8314 0.5142 0.4879 0.152 Uiso 1 1 calc R . .
H14B H 0.7830 0.5725 0.5435 0.152 Uiso 1 1 calc R . .
C15 C 0.9075(17) 0.4933(12) 0.5751(6) 0.140(7) Uani 1 1 d . . .
H15A H 0.9741 0.5360 0.5738 0.167 Uiso 1 1 calc R . .
H15B H 0.9433 0.4431 0.5571 0.167 Uiso 1 1 calc R . .
C16 C 0.8906(10) 0.4768(9) 0.6488(5) 0.092(4) Uani 1 1 d . . .
H16A H 0.9678 0.4486 0.6699 0.110 Uiso 1 1 calc R . .
H16B H 0.8814 0.5291 0.6720 0.110 Uiso 1 1 calc R . .

loop_
_atom_site_aniso_label
_atom_site_aniso_U_11
_atom_site_aniso_U_22
_atom_site_aniso_U_33
_atom_site_aniso_U_23
_atom_site_aniso_U_13
_atom_site_aniso_U_12
Ag 0.0560(5) 0.0540(5) 0.0775(6) -0.0100(3) 0.0146(3) 0.0025(3)
Br 0.0975(9) 0.0776(8) 0.0894(8) -0.0100(5) 0.0215(6) 0.0027(5)
N1 0.048(3) 0.063(4) 0.051(4) 0.003(3) 0.009(3) 0.002(3)
N2 0.059(4) 0.057(4) 0.051(3) 0.004(3) 0.019(3) 0.008(3)
C1 0.045(4) 0.050(4) 0.054(4) -0.002(3) 0.010(3) 0.004(3)
C2 0.066(5) 0.054(5) 0.073(5) 0.005(4) 0.023(4) 0.007(4)
C3 0.067(5) 0.057(5) 0.061(5) -0.004(4) 0.023(4) 0.008(4)
C4 0.056(5) 0.073(6) 0.055(5) 0.011(4) 0.002(4) 0.001(4)
C5 0.058(5) 0.052(4) 0.044(4) 0.011(3) 0.002(3) 0.005(3)
C6 0.068(6) 0.082(6) 0.055(5) 0.007(4) 0.007(4) -0.003(5)
C7 0.073(6) 0.079(7) 0.081(7) 0.016(5) -0.008(5) -0.006(5)
C8 0.070(6) 0.091(8) 0.078(7) 0.035(6) 0.005(5) 0.007(5)
C9 0.096(8) 0.107(9) 0.065(6) 0.033(6) 0.036(6) 0.026(6)
C10 0.070(5) 0.073(6) 0.053(5) 0.010(4) 0.004(4) 0.009(5)
C11 0.065(5) 0.059(5) 0.050(4) 0.003(4) 0.019(4) -0.001(4)
C12 0.051(5) 0.164(12) 0.064(5) -0.013(7) 0.004(4) 0.012(6)
C13 0.094(8) 0.25(2) 0.051(6) -0.008(9) -0.017(6) 0.061(11)
C14 0.195(17) 0.120(12) 0.070(8) 0.035(8) 0.033(10) 0.017(12)
C15 0.163(13) 0.203(17) 0.058(6) 0.006(8) 0.037(8) -0.111(13)
C16 0.071(6) 0.142(11) 0.064(6) 0.008(6) 0.014(5) -0.033(6)

loop_
_atom_type_symbol
_atom_type_description
_atom_type_scat_dispersion_real
_atom_type_scat_dispersion_imag
_atom_type_scat_source
C C 0.0033 0.0016 'International Tables Vol C Tables 4.2.6.8 and 6.1.1.4'
H H 0.0000 0.0000 'International Tables Vol C Tables 4.2.6.8 and 6.1.1.4'
N N 0.0061 0.0033 'International Tables Vol C Tables 4.2.6.8 and 6.1.1.4'
Ag Ag -0.8971 1.1015 'International Tables Vol C Tables 4.2.6.8 and 6.1.1.4'
Br Br -0.2901 2.4595 'International Tables Vol C Tables 4.2.6.8 and 6.1.1.4'

loop_
_geom_angle_atom_site_label_1
_geom_angle_atom_site_label_2
_geom_angle_atom_site_label_3
_geom_angle
_geom_angle_site_symmetry_1
_geom_angle_site_symmetry_3
_geom_angle_publ_flag
C1 Ag Br 166.5(2) . . ?
C1 Ag Ag 103.6(2) . 2_756 ?
Br Ag Ag 80.73(4) . 2_756 ?
C1 N1 C3 111.5(7) . . ?
C1 N1 C4 122.9(7) . . ?
C3 N1 C4 125.4(7) . . ?
C1 N2 C2 112.3(7) . . ?
C1 N2 C11 122.5(7) . . ?
C2 N2 C11 125.1(7) . . ?
N2 C1 N1 103.3(6) . . ?
N2 C1 Ag 122.6(5) . . ?
N1 C1 Ag 134.1(6) . . ?
C3 C2 N2 104.7(7) . . ?
C3 C2 H2 127.6 . . ?
N2 C2 H2 127.6 . . ?
C2 C3 N1 108.2(7) . . ?
C2 C3 H3 125.9 . . ?
N1 C3 H3 125.9 . . ?
N1 C4 C5 111.5(6) . . ?
N1 C4 H4A 109.3 . . ?
C5 C4 H4A 109.3 . . ?
N1 C4 H4B 109.3 . . ?
C5 C4 H4B 109.3 . . ?
H4A C4 H4B 108.0 . . ?
C6 C5 C10 118.2(8) . . ?
C6 C5 C4 121.0(7) . . ?
C10 C5 C4 120.8(8) . . ?
C7 C6 C5 121.8(9) . . ?
C7 C6 H6 119.1 . . ?
C5 C6 H6 119.1 . . ?
C6 C7 C8 120.4(11) . . ?
C6 C7 H7 119.8 . . ?
C8 C7 H7 119.8 . . ?
C9 C8 C7 117.8(10) . . ?
C9 C8 H8 121.1 . . ?
C7 C8 H8 121.1 . . ?
C8 C9 C10 121.9(10) . . ?
C8 C9 H9 119.1 . . ?
C10 C9 H9 119.1 . . ?
C9 C10 C5 119.8(10) . . ?
C9 C10 H10 120.1 . . ?
C5 C10 H10 120.1 . . ?
C12 C11 C16 116.4(9) . . ?
C12 C11 N2 112.5(7) . . ?
C16 C11 N2 110.7(7) . . ?
C12 C11 H11 105.5 . . ?
C16 C11 H11 105.5 . . ?
N2 C11 H11 105.5 . . ?
C11 C12 C13 111.7(8) . . ?
C11 C12 H12A 109.3 . . ?
C13 C12 H12A 109.3 . . ?
C11 C12 H12B 109.3 . . ?
C13 C12 H12B 109.3 . . ?
H12A C12 H12B 107.9 . . ?
C12 C13 C14 109.7(11) . . ?
C12 C13 H13A 109.7 . . ?
C14 C13 H13A 109.7 . . ?
C12 C13 H13B 109.7 . . ?
C14 C13 H13B 109.7 . . ?
H13A C13 H13B 108.2 . . ?
C15 C14 C13 112.5(11) . . ?
C15 C14 H14A 109.1 . . ?
C13 C14 H14A 109.1 . . ?
C15 C14 H14B 109.1 . . ?
C13 C14 H14B 109.1 . . ?
H14A C14 H14B 107.8 . . ?
C14 C15 C16 120.3(13) . . ?
C14 C15 H15A 107.3 . . ?
C16 C15 H15A 107.3 . . ?
C14 C15 H15B 107.3 . . ?
C16 C15 H15B 107.3 . . ?
H15A C15 H15B 106.9 . . ?
C11 C16 C15 109.8(9) . . ?
C11 C16 H16A 109.7 . . ?
C15 C16 H16A 109.7 . . ?
C11 C16 H16B 109.7 . . ?
C15 C16 H16B 109.7 . . ?
H16A C16 H16B 108.2 . . ?

loop_
_geom_bond_atom_site_label_1
_geom_bond_atom_site_label_2
_geom_bond_distance
_geom_bond_site_symmetry_2
_geom_bond_publ_flag
Ag C1 2.089(7) . ?
Ag Br 2.4045(13) . ?
Ag Ag 2.8566(13) 2_756 ?
N1 C1 1.342(10) . ?
N1 C3 1.346(11) . ?
N1 C4 1.496(10) . ?
N2 C1 1.338(10) . ?
N2 C2 1.376(11) . ?
N2 C11 1.489(9) . ?
C2 C3 1.331(12) . ?
C2 H2 0.9300 . ?
C3 H3 0.9300 . ?
C4 C5 1.509(11) . ?
C4 H4A 0.9700 . ?
C4 H4B 0.9700 . ?
C5 C6 1.384(13) . ?
C5 C10 1.385(12) . ?
C6 C7 1.360(14) . ?
C6 H6 0.9300 . ?
C7 C8 1.391(15) . ?
C7 H7 0.9300 . ?
C8 C9 1.376(18) . ?
C8 H8 0.9300 . ?
C9 C10 1.379(16) . ?
C9 H9 0.9300 . ?
C10 H10 0.9300 . ?
C11 C12 1.455(12) . ?
C11 C16 1.475(12) . ?
C11 H11 0.9800 . ?
C12 C13 1.513(15) . ?
C12 H12A 0.9700 . ?
C12 H12B 0.9700 . ?
C13 C14 1.59(2) . ?
C13 H13A 0.9700 . ?
C13 H13B 0.9700 . ?
C14 C15 1.31(2) . ?
C14 H14A 0.9700 . ?
C14 H14B 0.9700 . ?
C15 C16 1.519(14) . ?
C15 H15A 0.9700 . ?
C15 H15B 0.9700 . ?
C16 H16A 0.9700 . ?
C16 H16B 0.9700 . ?

loop_
_geom_hbond_atom_site_label_D
_geom_hbond_atom_site_label_H
_geom_hbond_atom_site_label_A
_geom_hbond_distance_DH
_geom_hbond_distance_HA
_geom_hbond_distance_DA
_geom_hbond_angle_DHA
_geom_hbond_site_symmetry_A
C12 H12A Br 0.97 2.88 3.822(13) 164.3 3_455
C4 H4B Br 0.97 2.88 3.837(9) 168.6 2_756

loop_
_geom_torsion_atom_site_label_1
_geom_torsion_atom_site_label_2
_geom_torsion_atom_site_label_3
_geom_torsion_atom_site_label_4
_geom_torsion
_geom_torsion_site_symmetry_1
_geom_torsion_site_symmetry_2
_geom_torsion_site_symmetry_3
_geom_torsion_site_symmetry_4
_geom_torsion_publ_flag
C2 N2 C1 N1 0.4(9) . . . . ?
C11 N2 C1 N1 176.4(7) . . . . ?
C2 N2 C1 Ag -179.5(5) . . . . ?
C11 N2 C1 Ag -3.6(10) . . . . ?
C3 N1 C1 N2 1.1(9) . . . . ?
C4 N1 C1 N2 176.9(7) . . . . ?
C3 N1 C1 Ag -179.0(6) . . . . ?
C4 N1 C1 Ag -3.2(12) . . . . ?
Br Ag C1 N2 4.0(14) . . . . ?
Ag Ag C1 N2 111.4(6) 2_756 . . . ?
Br Ag C1 N1 -175.9(5) . . . . ?
Ag Ag C1 N1 -68.6(8) 2_756 . . . ?
C1 N2 C2 C3 -1.7(10) . . . . ?
C11 N2 C2 C3 -177.6(8) . . . . ?
N2 C2 C3 N1 2.3(10) . . . . ?
C1 N1 C3 C2 -2.2(10) . . . . ?
C4 N1 C3 C2 -177.9(8) . . . . ?
C1 N1 C4 C5 -104.5(9) . . . . ?
C3 N1 C4 C5 70.6(11) . . . . ?
N1 C4 C5 C6 61.1(11) . . . . ?
N1 C4 C5 C10 -119.3(8) . . . . ?
C10 C5 C6 C7 -1.7(14) . . . . ?
C4 C5 C6 C7 177.9(9) . . . . ?
C5 C6 C7 C8 3.6(16) . . . . ?
C6 C7 C8 C9 -4.5(16) . . . . ?
C7 C8 C9 C10 3.6(16) . . . . ?
C8 C9 C10 C5 -1.9(15) . . . . ?
C6 C5 C10 C9 0.8(13) . . . . ?
C4 C5 C10 C9 -178.8(9) . . . . ?
C1 N2 C11 C12 128.3(10) . . . . ?
C2 N2 C11 C12 -56.3(12) . . . . ?
C1 N2 C11 C16 -99.7(11) . . . . ?
C2 N2 C11 C16 75.7(11) . . . . ?
C16 C11 C12 C13 51.8(17) . . . . ?
N2 C11 C12 C13 -179.1(12) . . . . ?
C11 C12 C13 C14 -50.5(18) . . . . ?
C12 C13 C14 C15 50.1(19) . . . . ?
C13 C14 C15 C16 -49(2) . . . . ?
C12 C11 C16 C15 -44.9(15) . . . . ?
N2 C11 C16 C15 -174.8(11) . . . . ?
C14 C15 C16 C11 46(2) . . . . ?
